data_4305584
loop_
_publ_author_name
'Chryssoula Drouza'
'Anastasios D. Keramidas'

_publ_section_title
;
Solid State and Aqueous Solution Characterization of Rectangular
Tetranuclear VIV/V-p-Semiquinonate/Hydroquinonate Complexes Exhibiting a
Proton Induced Electron Transfer
;
_journal_name_full 'Inorganic Chemistry'
_journal_page_first 7211
_journal_page_last 7224
_journal_paper_doi 10.1021/ic800569t
_journal_volume 47
_journal_year 2008
_chemical_formula_sum 'C41 H95 N19 O40.5 V4'
_chemical_formula_weight 1706.12
_chemical_name_systematic
;
 ?
;
_space_group_IT_number 2
_symmetry_cell_setting triclinic
_symmetry_space_group_name_Hall '-P 1'
_symmetry_space_group_name_H-M 'P -1'
_atom_sites_solution_hydrogens geom
_atom_sites_solution_primary direct
_atom_sites_solution_secondary difmap
_audit_creation_method SHELXL-97
_cell_angle_alpha 94.517(3)
_cell_angle_beta 101.466(3)
_cell_angle_gamma 107.133(3)
_cell_formula_units_Z 2
_cell_length_a 14.0245(4)
_cell_length_b 15.1826(5)
_cell_length_c 19.6243(7)
_cell_measurement_temperature 100(2)
_cell_measurement_theta_max 31.0898
_cell_measurement_theta_min 2.9278
_cell_volume 3871.2(2)
_computing_cell_refinement
;
'Mon Jun 05 19:37:04 2006'
;
_computing_data_collection
;
'Mon Jun 05 19:37:04 2006'
;
_computing_data_reduction
;
'Mon Jun 05 19:37:04 2006'
;
_computing_structure_refinement 'SHELXL-97 (Sheldrick, 1997)'
_diffrn_ambient_temperature 100(2)
_diffrn_detector_area_resol_mean 16.0288
_diffrn_measured_fraction_theta_full 0.902
_diffrn_measured_fraction_theta_max 0.902
_diffrn_radiation_monochromator graphite
_diffrn_radiation_source 'Enhance (Mo) X-ray Source'
_diffrn_radiation_type MoK\a
_diffrn_radiation_wavelength 0.71073
_diffrn_reflns_av_R_equivalents 0.0359
_diffrn_reflns_av_sigmaI/netI 0.0564
_diffrn_reflns_limit_h_max 19
_diffrn_reflns_limit_h_min -20
_diffrn_reflns_limit_k_max 22
_diffrn_reflns_limit_k_min -22
_diffrn_reflns_limit_l_max 27
_diffrn_reflns_limit_l_min -28
_diffrn_reflns_number 85717
_diffrn_reflns_theta_full 31.19
_diffrn_reflns_theta_max 31.19
_diffrn_reflns_theta_min 2.93
_exptl_absorpt_coefficient_mu 0.569
_exptl_absorpt_correction_T_max 0.94042
_exptl_absorpt_correction_T_min 0.86542
_exptl_absorpt_correction_type analytical
_exptl_absorpt_process_details
;
'Mon Jun 05 19:37:04 2006'
;
_exptl_crystal_density_diffrn 1.464
_exptl_crystal_density_method 'not measured'
_exptl_crystal_F_000 1780
_exptl_crystal_size_max 0.17313
_exptl_crystal_size_mid 0.10319
_exptl_crystal_size_min 0.05769
_refine_diff_density_max 1.517
_refine_diff_density_min -1.014
_refine_diff_density_rms 0.115
_refine_ls_extinction_method none
_refine_ls_goodness_of_fit_ref 1.114
_refine_ls_hydrogen_treatment mixed
_refine_ls_matrix_type full
_refine_ls_number_parameters 996
_refine_ls_number_reflns 22650
_refine_ls_number_restraints 18
_refine_ls_restrained_S_all 1.114
_refine_ls_R_factor_all 0.0870
_refine_ls_R_factor_gt 0.0558
_refine_ls_shift/su_max 0.001
_refine_ls_shift/su_mean 0.000
_refine_ls_structure_factor_coef Fsqd
_refine_ls_weighting_details 'calc w=1/[\s^2^(Fo^2^)+(0.1118P)^2^+0.0000P] where P=(Fo^2^+2Fc^2^)/3'
_refine_ls_weighting_scheme calc
_refine_ls_wR_factor_gt 0.1780
_refine_ls_wR_factor_ref 0.1895
_reflns_number_gt 14841
_reflns_number_total 22650
_reflns_threshold_expression >2sigma(I)
_cod_data_source_file ic800569t-file002_4.cif
_cod_data_source_block vbiqg50
_cod_original_formula_sum 'C41 H95 N19 O40.50 V4'
_cod_database_code 4305584

loop_
_symmetry_equiv_pos_as_xyz
'x, y, z'
'-x, -y, -z'

loop_
_atom_site_label
_atom_site_type_symbol
_atom_site_fract_x
_atom_site_fract_y
_atom_site_fract_z
_atom_site_U_iso_or_equiv
_atom_site_adp_type
_atom_site_occupancy
_atom_site_symmetry_multiplicity
_atom_site_calc_flag
_atom_site_refinement_flags
_atom_site_disorder_assembly
_atom_site_disorder_group
C11 C 0.5012(2) 0.65624(18) 0.41052(13) 0.0162(5) Uani 1 1 d . . .
H11A H 0.4890 0.5948 0.4245 0.019 Uiso 1 1 calc R . .
H11B H 0.5682 0.6951 0.4378 0.019 Uiso 1 1 calc R . .
O37 O 0.99058(16) 0.42859(16) 0.16661(10) 0.0279(5) Uani 1 1 d . . .
C1 C 0.5233(2) 0.58848(19) 0.11805(13) 0.0172(5) Uani 1 1 d . . .
H1A H 0.5229 0.5243 0.1124 0.021 Uiso 1 1 calc R . .
H1B H 0.4615 0.5914 0.0870 0.021 Uiso 1 1 calc R . .
C31 C 0.7189(2) 0.43949(19) 0.27749(13) 0.0175(5) Uani 1 1 d . . .
H31A H 0.7447 0.5053 0.2742 0.021 Uiso 1 1 calc R . .
H31B H 0.7482 0.4309 0.3246 0.021 Uiso 1 1 calc R . .
C13 C 0.4201(2) 0.6890(2) 0.50248(14) 0.0210(6) Uani 1 1 d . . .
H13A H 0.4635 0.7474 0.5312 0.025 Uiso 1 1 calc R . .
H13B H 0.4476 0.6403 0.5174 0.025 Uiso 1 1 calc R . .
C21 C 0.2811(2) 0.38420(19) 0.24428(14) 0.0177(5) Uani 1 1 d . . .
H21A H 0.2792 0.4476 0.2504 0.021 Uiso 1 1 calc R . .
H21B H 0.2450 0.3562 0.1964 0.021 Uiso 1 1 calc R . .
C35 C 0.9006(2) 0.4214(2) 0.16516(14) 0.0206(5) Uani 1 1 d . . .
C25 C 0.0873(2) 0.33615(19) 0.35217(15) 0.0211(5) Uani 1 1 d . . .
C12 C 0.4426(2) 0.79231(18) 0.41412(15) 0.0197(5) Uani 1 1 d . . .
H12A H 0.4824 0.8018 0.3786 0.024 Uiso 1 1 calc R . .
H12B H 0.4832 0.8344 0.4566 0.024 Uiso 1 1 calc R . .
C2 C 0.6153(2) 0.74562(19) 0.09878(14) 0.0204(5) Uani 1 1 d . A .
H2A H 0.5578 0.7522 0.1169 0.024 Uiso 1 1 calc R . .
H2B H 0.6068 0.7614 0.0515 0.024 Uiso 1 1 calc R . .
C3 C 0.6170(2) 0.6091(2) 0.02517(13) 0.0197(5) Uani 1 1 d . . .
H3A H 0.5732 0.6303 -0.0100 0.024 Uiso 1 1 calc R . .
H3B H 0.5910 0.5416 0.0191 0.024 Uiso 1 1 calc R . .
O16 O 0.35028(16) 0.89839(14) 0.38735(11) 0.0266(5) Uani 1 1 d . . .
O7 O 0.74297(16) 0.64157(17) -0.04435(11) 0.0302(5) Uani 1 1 d . . .
C23 C 0.1238(2) 0.3417(2) 0.28436(14) 0.0232(6) Uani 1 1 d . . .
H23A H 0.0757 0.2929 0.2481 0.028 Uiso 1 1 calc R . .
H23B H 0.1256 0.4012 0.2690 0.028 Uiso 1 1 calc R . .
C22 C 0.2225(2) 0.23343(19) 0.28447(15) 0.0231(6) Uani 1 1 d . . .
H22A H 0.2699 0.2262 0.2562 0.028 Uiso 1 1 calc R . .
H22B H 0.1540 0.1955 0.2592 0.028 Uiso 1 1 calc R . .
C14 C 0.3448(2) 0.81568(19) 0.38899(14) 0.0195(5) Uani 1 1 d . . .
C5 C 0.7256(2) 0.6399(2) 0.01475(14) 0.0205(5) Uani 1 1 d . . .
C33 C 0.8676(2) 0.4333(2) 0.23411(14) 0.0216(6) Uani 1 1 d . . .
H33A H 0.9058 0.4073 0.2693 0.026 Uiso 1 1 calc R . .
H33B H 0.8844 0.4992 0.2505 0.026 Uiso 1 1 calc R . .
O17 O 0.29931(16) 0.68628(15) 0.57359(10) 0.0259(4) Uani 1 1 d . . .
O1W O 0.15897(18) 0.5852(2) 0.16746(12) 0.0371(6) Uani 1 1 d D . .
C15 C 0.3124(2) 0.66806(19) 0.51411(14) 0.0199(5) Uani 1 1 d . . .
O91 O 0.43178(17) 0.83486(15) 0.66153(12) 0.0312(5) Uani 1 1 d . . .
H91 H 0.4429 0.8760 0.6368 0.047 Uiso 1 1 calc R . .
O2W O 0.4030(2) 0.19133(16) 0.06647(13) 0.0358(5) Uani 1 1 d D . .
O26 O 0.2342(2) 0.11430(15) 0.35395(13) 0.0399(6) Uani 1 1 d . . .
C32 C 0.7344(2) 0.2892(2) 0.23769(15) 0.0233(6) Uani 1 1 d . . .
H32A H 0.6796 0.2733 0.2625 0.028 Uiso 1 1 calc R . .
H32B H 0.7950 0.2818 0.2672 0.028 Uiso 1 1 calc R . .
C34 C 0.7035(3) 0.2225(2) 0.16994(16) 0.0282(6) Uani 1 1 d . . .
O3W O 0.4503(2) 0.9669(2) 0.56991(15) 0.0438(7) Uani 1 1 d . . .
N53 N 0.0826(2) 0.76891(18) 0.27746(16) 0.0364(7) Uani 1 1 d . . .
H53A H 0.1355 0.7572 0.3002 0.044 Uiso 1 1 calc R . .
H53B H 0.0269 0.7241 0.2591 0.044 Uiso 1 1 calc R . .
O36 O 0.7045(3) 0.14226(18) 0.17174(14) 0.0580(9) Uani 1 1 d . . .
C24 C 0.2493(2) 0.1987(2) 0.35381(16) 0.0253(6) Uani 1 1 d . . .
N51 N 0.0054(2) 0.8738(2) 0.23468(16) 0.0386(7) Uani 1 1 d . . .
H51A H -0.0502 0.8292 0.2157 0.046 Uiso 1 1 calc R . .
H51B H 0.0087 0.9305 0.2304 0.046 Uiso 1 1 calc R . .
N52 N 0.1734(2) 0.92389(19) 0.29933(17) 0.0384(7) Uani 1 1 d . . .
H52A H 0.2260 0.9117 0.3221 0.046 Uiso 1 1 calc R . .
H52B H 0.1767 0.9806 0.2951 0.046 Uiso 1 1 calc R . .
C101 C 0.0869(2) 0.8550(2) 0.27074(17) 0.0302(7) Uani 1 1 d . . .
N60 N 0.4224(3) 0.01381(19) 0.07677(15) 0.0389(7) Uani 1 1 d . . .
H60A H 0.4502 -0.0026 0.1147 0.047 Uiso 1 1 calc R . .
H60B H 0.4178 0.0691 0.0772 0.047 Uiso 1 1 calc R . .
C103 C 0.2854(3) 0.0933(2) 0.53709(17) 0.0325(7) Uani 1 1 d . . .
N58 N 0.3043(3) 0.0633(2) 0.59876(17) 0.0508(9) Uani 1 1 d . . .
H58A H 0.3377 0.0240 0.6040 0.061 Uiso 1 1 calc R . .
H58B H 0.2832 0.0832 0.6333 0.061 Uiso 1 1 calc R . .
C104 C 0.3868(3) -0.0461(2) 0.01759(17) 0.0315(7) Uani 1 1 d . . .
N61 N 0.3945(2) -0.13038(19) 0.01776(14) 0.0362(7) Uani 1 1 d . . .
H61A H 0.3716 -0.1697 -0.0204 0.043 Uiso 1 1 calc R . .
H61B H 0.4223 -0.1462 0.0560 0.043 Uiso 1 1 calc R . .
N62 N 0.3441(2) -0.0207(2) -0.04087(15) 0.0382(7) Uani 1 1 d . . .
H62A H 0.3211 -0.0595 -0.0792 0.046 Uiso 1 1 calc R . .
H62B H 0.3395 0.0345 -0.0405 0.046 Uiso 1 1 calc R . .
N59 N 0.3174(2) 0.06329(19) 0.48425(15) 0.0351(6) Uani 1 1 d . . .
H59A H 0.3056 0.0833 0.4446 0.042 Uiso 1 1 calc R . .
H59B H 0.3503 0.0236 0.4892 0.042 Uiso 1 1 calc R . .
N57 N 0.2350(2) 0.1544(2) 0.52903(15) 0.0367(7) Uani 1 1 d . . .
H57A H 0.2234 0.1741 0.4893 0.044 Uiso 1 1 calc R . .
H57B H 0.2138 0.1743 0.5635 0.044 Uiso 1 1 calc R . .
C94 C 0.5270(3) 0.8277(3) 0.6989(2) 0.0443(9) Uani 1 1 d . . .
H94A H 0.5640 0.8116 0.6655 0.053 Uiso 1 1 calc R . .
H94B H 0.5137 0.7783 0.7275 0.053 Uiso 1 1 calc R . .
C4 C 0.7126(3) 0.8120(2) 0.1439(2) 0.0519(12) Uani 1 1 d . . .
C93 C 0.5901(4) 0.9148(3) 0.7436(3) 0.0632(14) Uani 1 1 d . . .
H93A H 0.6533 0.9079 0.7680 0.095 Uiso 1 1 calc R . .
H93B H 0.5540 0.9304 0.7771 0.095 Uiso 1 1 calc R . .
H93C H 0.6044 0.9636 0.7151 0.095 Uiso 1 1 calc R . .
C92 C 0.4696(5) 0.8618(3) 0.2234(2) 0.0637(15) Uani 1 1 d . . .
H92A H 0.4891 0.9093 0.2641 0.076 Uiso 1 1 calc R . .
H92B H 0.4974 0.8124 0.2362 0.076 Uiso 1 1 calc R . .
N63 N 0.0411(2) 0.3692(2) 0.03752(13) 0.0342(7) Uani 1 1 d . . .
H63A H 0.0245 0.3772 0.0769 0.041 Uiso 1 1 calc R . .
H63B H 0.0980 0.3590 0.0367 0.041 Uiso 1 1 calc R . .
N64 N 0.0024(2) 0.3581(2) -0.08315(14) 0.0409(8) Uani 1 1 d . . .
H64A H -0.0389 0.3588 -0.1218 0.049 Uiso 1 1 calc R . .
H64B H 0.0593 0.3479 -0.0840 0.049 Uiso 1 1 calc R . .
N56 N 0.9101(2) 0.4260(2) 0.42545(15) 0.0353(6) Uani 1 1 d . . .
H56A H 0.9477 0.4041 0.4037 0.042 Uiso 1 1 calc R . .
H56B H 0.8668 0.3897 0.4445 0.042 Uiso 1 1 calc R . .
N54 N 0.9851(2) 0.5728(2) 0.40064(16) 0.0397(7) Uani 1 1 d . . .
H54A H 1.0234 0.5523 0.3787 0.048 Uiso 1 1 calc R . .
H54B H 0.9897 0.6308 0.4039 0.048 Uiso 1 1 calc R . .
N65 N -0.1089(2) 0.3883(2) -0.02134(14) 0.0369(7) Uani 1 1 d . . .
H65A H -0.1500 0.3890 -0.0600 0.044 Uiso 1 1 calc R . .
H65B H -0.1247 0.3979 0.0181 0.044 Uiso 1 1 calc R . .
N55 N 0.8586(2) 0.5471(2) 0.46229(16) 0.0410(7) Uani 1 1 d . . .
H55A H 0.8147 0.5098 0.4804 0.049 Uiso 1 1 calc R . .
H55B H 0.8637 0.6052 0.4653 0.049 Uiso 1 1 calc R . .
C105 C -0.0217(2) 0.3727(3) -0.02255(16) 0.0318(7) Uani 1 1 d . . .
C102 C 0.9190(3) 0.5148(3) 0.42948(16) 0.0324(7) Uani 1 1 d . . .
O6' O 0.7050(4) 0.8911(3) 0.1623(3) 0.0410(18) Uani 0.639(13) 1 d PU A 5
O6 O 0.7464(6) 0.9020(4) 0.1224(7) 0.045(4) Uani 0.361(13) 1 d PU A 6
C91 C 0.3563(4) 0.8243(3) 0.1996(3) 0.0623(14) Uani 1 1 d . . .
H91A H 0.3281 0.7974 0.2368 0.094 Uiso 1 1 calc R . .
H91B H 0.3377 0.7773 0.1593 0.094 Uiso 1 1 calc R . .
H91C H 0.3295 0.8738 0.1873 0.094 Uiso 1 1 calc R . .
O92 O 0.5086(2) 0.90059(18) 0.16713(15) 0.0524(7) Uani 1 1 d . . .
H92 H 0.4851 0.9425 0.1568 0.079 Uiso 1 1 calc R . .
O4W O 0.2200(3) 0.1895(2) 0.10078(17) 0.0587(8) Uani 1 1 d D . .
O10W O 0.1643(3) 0.2021(3) 0.65650(16) 0.0712(11) Uani 1 1 d D . .
O9W O 0.9644(3) 0.7487(3) 0.4385(2) 0.0859(11) Uiso 1 1 d . . .
O11W O 0.1808(5) 0.0477(4) 0.7023(3) 0.1222(17) Uani 1 1 d . . .
O5W O -0.0050(5) 1.0601(4) 0.2106(3) 0.038(2) Uiso 0.408(11) 1 d P . .
O5W' O -0.0628(9) 1.0321(8) 0.1585(7) 0.150(5) Uiso 0.592(11) 1 d P . .
O8W O 0.3480(19) -0.016(2) 0.7363(14) 0.238(9) Uiso 0.55(2) 1 d P . .
O7W O -0.1174(6) 1.1360(5) 0.2755(5) 0.042(3) Uiso 0.353(16) 1 d P . .
O7W' O -0.1083(12) 1.1118(12) 0.3125(12) 0.221(7) Uiso 0.647(16) 1 d P . .
O3P O 1.0660(8) 0.8374(7) 0.4717(5) 0.126(5) Uiso 0.606(17) 1 d P . .
O4P O 1.1393(7) 0.8128(6) 0.5127(5) 0.081(4) Uiso 0.470(13) 1 d P . .
O6W O -0.0618(9) 1.1580(8) 0.1209(6) 0.263(5) Uiso 1 1 d . . .
O1P O 0.0635(10) 1.0201(9) 0.0705(7) 0.057(5) Uiso 0.248(11) 1 d P . .
O2P O -0.0089(14) 1.0403(13) 0.3727(10) 0.178(11) Uiso 0.42(2) 1 d P . .
O8W' O 0.3173(6) -0.0616(6) 0.7103(4) 0.058(4) Uiso 0.45(2) 1 d P . .
H1WA H 0.2105(17) 0.602(2) 0.2028(12) 0.032(9) Uiso 1 1 d D . .
H1WB H 0.120(3) 0.534(2) 0.177(2) 0.11(2) Uiso 1 1 d D . .
H2WB H 0.389(6) 0.168(4) 0.1030(18) 0.18(4) Uiso 1 1 d D . .
H2WA H 0.446(3) 0.2459(16) 0.082(2) 0.071(16) Uiso 1 1 d D . .
H3WB H 0.440(3) 0.927(3) 0.595(2) 0.049(13) Uiso 1 1 d . . .
H3WB H 0.517(3) 1.011(3) 0.590(2) 0.044(11) Uiso 1 1 d . . .
H4WA H 0.181(3) 0.1385(16) 0.0721(18) 0.070(16) Uiso 1 1 d D . .
H4WB H 0.217(4) 0.2328(19) 0.0751(19) 0.081(19) Uiso 1 1 d D . .
H10C H 0.202(4) 0.2424(17) 0.6925(14) 0.10(2) Uiso 1 1 d D . .
H10D H 0.154(2) 0.1491(11) 0.6719(14) 0.007(8) Uiso 1 1 d D . .
V11 V 0.26232(3) 0.60735(3) 0.36363(2) 0.01522(10) Uani 1 1 d . . .
V21 V 0.30721(3) 0.39639(3) 0.41071(2) 0.01649(10) Uani 1 1 d . . .
O11 O 0.14166(14) 0.57191(14) 0.32336(10) 0.0213(4) Uani 1 1 d . . .
O23 O 0.43051(14) 0.41583(13) 0.38128(9) 0.0179(4) Uani 1 1 d . . .
O14 O 0.26252(15) 0.74696(13) 0.36838(10) 0.0214(4) Uani 1 1 d . . .
O24 O 0.29063(16) 0.25899(14) 0.40935(11) 0.0247(4) Uani 1 1 d . . .
O13 O 0.32261(14) 0.62771(13) 0.28648(9) 0.0175(4) Uani 1 1 d . . .
O25 O 0.15642(15) 0.35558(14) 0.40917(10) 0.0226(4) Uani 1 1 d . . .
O12 O 0.29282(14) 0.50970(13) 0.38084(10) 0.0192(4) Uani 1 1 d . . .
O15 O 0.23808(15) 0.62594(14) 0.46109(10) 0.0222(4) Uani 1 1 d . . .
O21 O 0.34785(15) 0.42617(14) 0.49374(10) 0.0224(4) Uani 1 1 d . . .
C72 C 0.3904(2) 0.38652(17) 0.25453(13) 0.0155(5) Uani 1 1 d . . .
V1 V 0.76174(3) 0.63714(3) 0.16433(2) 0.01567(10) Uani 1 1 d . . .
V31 V 0.68293(3) 0.38839(3) 0.10838(2) 0.01575(10) Uani 1 1 d . . .
O33 O 0.55749(15) 0.36644(13) 0.14101(9) 0.0200(4) Uani 1 1 d . A .
O3 O 0.70270(14) 0.64361(15) 0.24176(10) 0.0221(4) Uani 1 1 d . A .
O4 O 0.78183(17) 0.78080(15) 0.17296(12) 0.0311(5) Uani 1 1 d . A .
O1 O 0.87963(14) 0.65732(14) 0.20660(10) 0.0206(4) Uani 1 1 d . A .
O5 O 0.79693(15) 0.66141(14) 0.07159(10) 0.0210(4) Uani 1 1 d . A .
O31 O 0.63689(15) 0.37491(14) 0.02517(10) 0.0214(4) Uani 1 1 d . A .
O35 O 0.83091(15) 0.40772(15) 0.10864(10) 0.0225(4) Uani 1 1 d . A .
O34 O 0.67394(17) 0.25318(14) 0.11328(10) 0.0255(4) Uani 1 1 d . A .
O2 O 0.71422(14) 0.52040(13) 0.13767(9) 0.0188(4) Uani 1 1 d . A .
N31 N 0.75611(17) 0.38712(16) 0.22651(12) 0.0182(5) Uani 1 1 d . A .
N1 N 0.61402(17) 0.64754(15) 0.09621(11) 0.0166(4) Uani 1 1 d . A .
C62 C 0.5034(2) 0.64846(17) 0.33406(13) 0.0155(5) Uani 1 1 d . . .
N11 N 0.42242(17) 0.69552(15) 0.42850(11) 0.0161(4) Uani 1 1 d . . .
C71 C 0.4599(2) 0.40811(18) 0.32217(13) 0.0166(5) Uani 1 1 d . A .
C81 C 0.5330(2) 0.38349(18) 0.20046(13) 0.0161(5) Uani 1 1 d . . .
C73 C 0.4279(2) 0.37298(18) 0.19667(13) 0.0170(5) Uani 1 1 d . A .
H73 H 0.3824 0.3561 0.1528 0.020 Uiso 1 1 calc R . .
C61 C 0.41625(19) 0.62998(17) 0.27760(13) 0.0154(5) Uani 1 1 d . A .
C82 C 0.6039(2) 0.41192(18) 0.26737(13) 0.0164(5) Uani 1 1 d . A .
C83 C 0.5650(2) 0.42202(18) 0.32592(13) 0.0170(5) Uani 1 1 d . . .
H83 H 0.6103 0.4388 0.3699 0.020 Uiso 1 1 calc R A .
C63 C 0.5968(2) 0.65332(18) 0.31802(13) 0.0167(5) Uani 1 1 d . A .
H63 H 0.6546 0.6675 0.3548 0.020 Uiso 1 1 calc R . .
N21 N 0.22662(17) 0.33140(16) 0.29358(12) 0.0180(4) Uani 1 1 d . . .
O27 O -0.00588(16) 0.31662(16) 0.34891(12) 0.0287(5) Uani 1 1 d . . .
C51 C 0.6081(2) 0.63797(18) 0.24972(14) 0.0167(5) Uani 1 1 d . . .
C52 C 0.5208(2) 0.61679(18) 0.19317(13) 0.0157(5) Uani 1 1 d . A .
C53 C 0.4276(2) 0.61464(17) 0.20850(13) 0.0155(5) Uani 1 1 d . . .
H53 H 0.3703 0.6026 0.1715 0.019 Uiso 1 1 calc R A .

loop_
_atom_site_aniso_label
_atom_site_aniso_U_11
_atom_site_aniso_U_22
_atom_site_aniso_U_33
_atom_site_aniso_U_23
_atom_site_aniso_U_13
_atom_site_aniso_U_12
C11 0.0114(12) 0.0219(12) 0.0154(11) 0.0027(9) 0.0017(9) 0.0063(10)
O37 0.0199(11) 0.0480(13) 0.0196(10) 0.0044(9) 0.0044(8) 0.0168(10)
C1 0.0124(12) 0.0232(13) 0.0149(11) 0.0005(9) 0.0009(10) 0.0062(10)
C31 0.0161(13) 0.0250(13) 0.0130(11) 0.0020(9) 0.0039(10) 0.0087(10)
C13 0.0160(13) 0.0336(15) 0.0138(11) 0.0019(10) 0.0024(10) 0.0095(11)
C21 0.0155(13) 0.0225(13) 0.0161(11) 0.0021(10) 0.0031(10) 0.0082(10)
C35 0.0196(14) 0.0274(14) 0.0189(12) 0.0045(10) 0.0052(11) 0.0130(11)
C25 0.0191(14) 0.0203(13) 0.0244(13) 0.0026(10) 0.0072(11) 0.0057(11)
C12 0.0171(13) 0.0200(12) 0.0218(13) 0.0021(10) 0.0037(11) 0.0064(10)
C2 0.0218(14) 0.0231(13) 0.0207(12) 0.0049(10) 0.0051(11) 0.0132(11)
C3 0.0176(13) 0.0288(14) 0.0136(11) 0.0000(10) 0.0021(10) 0.0104(11)
O16 0.0261(11) 0.0212(10) 0.0319(11) 0.0014(8) 0.0009(9) 0.0109(8)
O7 0.0225(11) 0.0535(14) 0.0174(10) 0.0059(9) 0.0052(8) 0.0156(10)
C23 0.0161(13) 0.0327(15) 0.0194(13) 0.0006(11) 0.0040(11) 0.0068(11)
C22 0.0247(15) 0.0216(13) 0.0212(13) -0.0003(10) 0.0061(11) 0.0052(11)
C14 0.0183(13) 0.0245(13) 0.0171(12) 0.0015(10) 0.0043(10) 0.0091(11)
C5 0.0176(13) 0.0256(13) 0.0190(12) 0.0019(10) 0.0030(10) 0.0092(11)
C33 0.0146(13) 0.0373(16) 0.0143(12) 0.0034(11) 0.0022(10) 0.0112(12)
O17 0.0223(11) 0.0377(12) 0.0162(9) 0.0023(8) 0.0058(8) 0.0071(9)
O1W 0.0193(11) 0.0652(18) 0.0205(11) 0.0071(11) -0.0011(9) 0.0077(11)
C15 0.0207(14) 0.0231(13) 0.0169(12) 0.0037(10) 0.0045(10) 0.0082(11)
O91 0.0310(12) 0.0298(11) 0.0324(12) 0.0091(9) 0.0075(10) 0.0079(9)
O2W 0.0486(16) 0.0234(11) 0.0328(12) 0.0013(9) 0.0081(11) 0.0092(11)
O26 0.0563(17) 0.0222(11) 0.0368(13) 0.0044(9) 0.0073(12) 0.0083(11)
C32 0.0280(15) 0.0273(14) 0.0211(13) 0.0090(11) 0.0073(12) 0.0163(12)
C34 0.0360(18) 0.0303(15) 0.0254(14) 0.0074(12) 0.0108(13) 0.0179(14)
O3W 0.0379(16) 0.0414(15) 0.0412(15) 0.0157(12) -0.0018(12) 0.0009(12)
N53 0.0205(13) 0.0237(13) 0.0527(18) -0.0032(12) -0.0109(12) 0.0034(10)
O36 0.123(3) 0.0353(14) 0.0328(14) 0.0115(11) 0.0211(16) 0.0462(17)
C24 0.0278(16) 0.0220(13) 0.0280(15) 0.0047(11) 0.0079(12) 0.0094(12)
N51 0.0237(14) 0.0310(14) 0.0502(18) 0.0031(13) -0.0101(13) 0.0058(11)
N52 0.0246(14) 0.0230(13) 0.0556(19) 0.0000(12) -0.0098(13) 0.0037(11)
C101 0.0219(15) 0.0260(15) 0.0352(17) -0.0006(12) -0.0025(13) 0.0038(12)
N60 0.065(2) 0.0279(14) 0.0283(14) 0.0023(11) 0.0104(14) 0.0222(14)
C103 0.0276(17) 0.0312(16) 0.0287(16) 0.0019(13) -0.0022(13) 0.0010(13)
N58 0.049(2) 0.055(2) 0.0374(17) 0.0158(15) -0.0010(15) 0.0055(16)
C104 0.0413(19) 0.0276(15) 0.0279(15) 0.0042(12) 0.0112(14) 0.0123(14)
N61 0.061(2) 0.0278(13) 0.0219(13) 0.0020(10) 0.0065(13) 0.0191(14)
N62 0.057(2) 0.0281(14) 0.0326(15) 0.0062(11) 0.0074(14) 0.0188(14)
N59 0.0342(16) 0.0326(14) 0.0382(15) 0.0031(12) -0.0003(12) 0.0163(12)
N57 0.0425(17) 0.0402(16) 0.0274(14) -0.0021(12) 0.0089(13) 0.0143(14)
C94 0.0327(19) 0.0327(18) 0.058(2) -0.0058(16) -0.0060(17) 0.0107(15)
C4 0.052(2) 0.0247(16) 0.063(3) -0.0130(16) -0.028(2) 0.0194(16)
C93 0.050(3) 0.065(3) 0.061(3) -0.029(2) -0.015(2) 0.026(2)
C92 0.122(5) 0.035(2) 0.032(2) 0.0027(16) 0.000(2) 0.034(3)
N63 0.0274(14) 0.0641(19) 0.0196(12) 0.0043(12) 0.0066(11) 0.0268(14)
N64 0.0264(15) 0.086(2) 0.0206(13) 0.0072(14) 0.0078(11) 0.0310(16)
N56 0.0274(15) 0.0483(17) 0.0317(14) 0.0039(13) 0.0090(12) 0.0136(13)
N54 0.0366(17) 0.0461(17) 0.0366(16) 0.0008(13) 0.0151(13) 0.0105(14)
N65 0.0284(15) 0.073(2) 0.0174(12) 0.0071(13) 0.0057(11) 0.0285(15)
N55 0.0369(17) 0.0543(19) 0.0355(16) -0.0025(14) 0.0145(13) 0.0183(15)
C105 0.0223(16) 0.054(2) 0.0225(14) 0.0044(14) 0.0053(12) 0.0167(15)
C102 0.0257(16) 0.048(2) 0.0217(14) -0.0027(13) 0.0037(12) 0.0114(14)
O6' 0.038(3) 0.0192(18) 0.059(3) -0.0046(18) -0.004(2) 0.0107(18)
O6 0.022(4) 0.017(3) 0.086(8) 0.019(3) -0.006(4) 0.001(3)
C91 0.110(4) 0.044(2) 0.063(3) 0.027(2) 0.055(3) 0.041(3)
O92 0.073(2) 0.0337(13) 0.0515(17) 0.0089(12) -0.0002(15) 0.0270(14)
O4W 0.061(2) 0.0525(18) 0.0523(18) 0.0061(16) 0.0190(16) -0.0007(16)
O10W 0.048(2) 0.099(3) 0.0401(17) -0.0247(19) 0.0090(15) -0.0072(19)
O11W 0.157(5) 0.116(4) 0.095(4) 0.005(3) 0.036(3) 0.045(4)
V11 0.0119(2) 0.0197(2) 0.0140(2) 0.00195(16) 0.00247(16) 0.00553(17)
V21 0.0159(2) 0.0205(2) 0.0139(2) 0.00194(16) 0.00273(17) 0.00771(17)
O11 0.0150(9) 0.0291(10) 0.0195(9) 0.0010(8) 0.0041(8) 0.0072(8)
O23 0.0159(9) 0.0248(9) 0.0142(8) 0.0023(7) 0.0035(7) 0.0083(8)
O14 0.0160(10) 0.0227(9) 0.0247(10) 0.0013(8) 0.0011(8) 0.0079(8)
O24 0.0316(12) 0.0216(10) 0.0235(10) 0.0050(8) 0.0061(9) 0.0121(9)
O13 0.0127(9) 0.0251(9) 0.0153(8) 0.0041(7) 0.0028(7) 0.0072(7)
O25 0.0188(10) 0.0296(10) 0.0193(9) 0.0026(8) 0.0058(8) 0.0066(8)
O12 0.0181(10) 0.0219(9) 0.0183(9) 0.0032(7) 0.0038(7) 0.0075(8)
O15 0.0145(9) 0.0319(11) 0.0180(9) -0.0003(8) 0.0047(7) 0.0043(8)
O21 0.0210(10) 0.0317(11) 0.0159(9) 0.0025(8) 0.0030(8) 0.0118(8)
C72 0.0144(12) 0.0162(11) 0.0161(11) 0.0028(9) 0.0023(10) 0.0060(9)
V1 0.0124(2) 0.0210(2) 0.0138(2) 0.00044(16) 0.00127(16) 0.00729(17)
V31 0.0152(2) 0.0215(2) 0.01202(19) 0.00210(16) 0.00196(16) 0.00885(17)
O33 0.0187(10) 0.0271(10) 0.0145(8) 0.0017(7) 0.0037(7) 0.0081(8)
O3 0.0121(9) 0.0376(11) 0.0164(9) -0.0021(8) 0.0026(7) 0.0095(8)
O4 0.0277(12) 0.0250(10) 0.0327(12) -0.0053(9) -0.0105(9) 0.0104(9)
O1 0.0137(9) 0.0284(10) 0.0186(9) 0.0011(8) 0.0021(7) 0.0068(8)
O5 0.0151(9) 0.0298(10) 0.0183(9) 0.0051(8) 0.0034(7) 0.0073(8)
O31 0.0212(10) 0.0296(10) 0.0154(9) 0.0017(7) 0.0028(8) 0.0123(8)
O35 0.0190(10) 0.0378(11) 0.0144(9) 0.0038(8) 0.0039(8) 0.0148(9)
O34 0.0332(12) 0.0233(10) 0.0211(10) 0.0026(8) 0.0027(9) 0.0133(9)
O2 0.0179(10) 0.0229(9) 0.0160(9) 0.0035(7) 0.0022(7) 0.0080(8)
N31 0.0165(11) 0.0247(11) 0.0168(10) 0.0046(9) 0.0042(9) 0.0109(9)
N1 0.0149(11) 0.0207(11) 0.0151(10) 0.0013(8) 0.0036(8) 0.0073(9)
C62 0.0168(13) 0.0160(11) 0.0138(11) 0.0023(9) 0.0026(10) 0.0062(10)
N11 0.0153(11) 0.0197(10) 0.0143(10) 0.0024(8) 0.0037(8) 0.0070(9)
C71 0.0184(13) 0.0192(12) 0.0136(11) 0.0023(9) 0.0036(10) 0.0081(10)
C81 0.0163(13) 0.0178(12) 0.0156(11) 0.0035(9) 0.0046(10) 0.0068(10)
C73 0.0171(13) 0.0183(12) 0.0142(11) 0.0023(9) 0.0004(10) 0.0058(10)
C61 0.0117(12) 0.0171(11) 0.0176(11) 0.0032(9) 0.0022(10) 0.0054(9)
C82 0.0168(13) 0.0178(12) 0.0160(11) 0.0038(9) 0.0039(10) 0.0070(10)
C83 0.0151(12) 0.0201(12) 0.0156(11) 0.0028(9) 0.0012(10) 0.0067(10)
C63 0.0138(12) 0.0193(12) 0.0156(11) -0.0007(9) -0.0005(9) 0.0066(10)
N21 0.0152(11) 0.0218(11) 0.0173(10) 0.0007(8) 0.0034(9) 0.0072(9)
O27 0.0178(10) 0.0365(12) 0.0323(11) 0.0052(9) 0.0092(9) 0.0072(9)
C51 0.0141(12) 0.0191(12) 0.0172(12) 0.0008(9) 0.0026(10) 0.0067(10)
C52 0.0138(12) 0.0179(12) 0.0148(11) -0.0004(9) 0.0009(9) 0.0063(10)
C53 0.0138(12) 0.0178(11) 0.0143(11) 0.0027(9) 0.0013(9) 0.0055(10)

loop_
_atom_type_symbol
_atom_type_description
_atom_type_scat_dispersion_real
_atom_type_scat_dispersion_imag
_atom_type_scat_source
H H 0.0000 0.0000 'International Tables Vol C Tables 4.2.6.8 and 6.1.1.4'
C C 0.0033 0.0016 'International Tables Vol C Tables 4.2.6.8 and 6.1.1.4'
N N 0.0061 0.0033 'International Tables Vol C Tables 4.2.6.8 and 6.1.1.4'
O O 0.0106 0.0060 'International Tables Vol C Tables 4.2.6.8 and 6.1.1.4'
V V 0.3005 0.5294 'International Tables Vol C Tables 4.2.6.8 and 6.1.1.4'

loop_
_geom_angle_atom_site_label_1
_geom_angle_atom_site_label_2
_geom_angle_atom_site_label_3
_geom_angle
_geom_angle_site_symmetry_1
_geom_angle_site_symmetry_3
_geom_angle_publ_flag
N11 C11 C62 114.7(2) . . ?
N1 C1 C52 113.8(2) . . ?
N31 C31 C82 115.5(2) . . ?
N11 C13 C15 112.2(2) . . ?
N21 C21 C72 113.6(2) . . ?
O37 C35 O35 124.2(3) . . ?
O37 C35 C33 119.6(2) . . ?
O35 C35 C33 116.2(2) . . ?
O27 C25 O25 124.6(3) . . ?
O27 C25 C23 118.6(2) . . ?
O25 C25 C23 116.7(2) . . ?
N11 C12 C14 112.4(2) . . ?
N1 C2 C4 112.3(2) . . ?
N1 C3 C5 110.8(2) . . ?
N21 C23 C25 111.4(2) . . ?
N21 C22 C24 112.7(2) . . ?
O16 C14 O14 124.7(3) . . ?
O16 C14 C12 118.8(2) . . ?
O14 C14 C12 116.4(2) . . ?
O7 C5 O5 123.2(3) . . ?
O7 C5 C3 121.6(2) . . ?
O5 C5 C3 115.2(2) . . ?
N31 C33 C35 112.4(2) . . ?
O17 C15 O15 122.9(3) . . ?
O17 C15 C13 120.2(2) . . ?
O15 C15 C13 116.8(2) . . ?
N31 C32 C34 112.9(2) . . ?
O36 C34 O34 123.4(3) . . ?
O36 C34 C32 119.5(3) . . ?
O34 C34 C32 117.0(3) . . ?
O26 C24 O24 123.0(3) . . ?
O26 C24 C22 118.8(3) . . ?
O24 C24 C22 118.1(2) . . ?
N53 C101 N52 119.6(3) . . ?
N53 C101 N51 120.4(3) . . ?
N52 C101 N51 120.0(3) . . ?
N59 C103 N57 119.6(3) . . ?
N59 C103 N58 120.2(3) . . ?
N57 C103 N58 120.2(3) . . ?
N61 C104 N62 120.7(3) . . ?
N61 C104 N60 119.3(3) . . ?
N62 C104 N60 120.0(3) . . ?
O91 C94 C93 111.3(3) . . ?
O4 C4 O6' 125.3(3) . . ?
O4 C4 O6 116.3(5) . . ?
O6' C4 O6 45.6(4) . . ?
O4 C4 C2 119.2(3) . . ?
O6' C4 C2 113.0(3) . . ?
O6 C4 C2 115.7(4) . . ?
O92 C92 C91 107.9(3) . . ?
N65 C105 N64 119.9(3) . . ?
N65 C105 N63 120.0(3) . . ?
N64 C105 N63 120.1(3) . . ?
N56 C102 N54 121.5(3) . . ?
N56 C102 N55 119.1(3) . . ?
N54 C102 N55 119.4(3) . . ?
O4P O3P O9W 112.0(8) . . ?
O11 V11 O12 106.00(10) . . ?
O11 V11 O13 100.07(9) . . ?
O12 V11 O13 97.02(9) . . ?
O11 V11 O15 95.47(9) . . ?
O12 V11 O15 90.43(9) . . ?
O13 V11 O15 160.16(8) . . ?
O11 V11 O14 89.90(9) . . ?
O12 V11 O14 162.64(8) . . ?
O13 V11 O14 86.77(8) . . ?
O15 V11 O14 80.96(8) . . ?
O11 V11 N11 163.69(9) . . ?
O12 V11 N11 88.95(9) . . ?
O13 V11 N11 84.18(8) . . ?
O15 V11 N11 77.57(8) . . ?
O14 V11 N11 74.54(8) . . ?
O21 V21 O23 101.80(9) . . ?
O21 V21 O12 101.76(9) . . ?
O23 V21 O12 91.46(8) . . ?
O21 V21 O25 96.79(9) . . ?
O23 V21 O25 161.13(8) . . ?
O12 V21 O25 87.90(8) . . ?
O21 V21 O24 96.94(9) . . ?
O23 V21 O24 90.47(9) . . ?
O12 V21 O24 160.39(8) . . ?
O25 V21 O24 84.03(9) . . ?
O21 V21 N21 170.23(10) . . ?
O23 V21 N21 85.42(8) . . ?
O12 V21 N21 84.45(8) . . ?
O25 V21 N21 75.74(8) . . ?
O24 V21 N21 76.25(8) . . ?
C71 O23 V21 138.12(17) . . ?
C14 O14 V11 122.19(17) . . ?
C24 O24 V21 123.18(19) . . ?
C61 O13 V11 131.78(16) . . ?
C25 O25 V21 122.33(19) . . ?
V11 O12 V21 168.81(12) . . ?
C15 O15 V11 121.29(18) . . ?
C73 C72 C71 118.1(2) . . ?
C73 C72 C21 118.9(2) . . ?
C71 C72 C21 122.9(2) . . ?
O1 V1 O2 105.71(10) . . ?
O1 V1 O3 98.64(9) . . ?
O2 V1 O3 99.01(9) . . ?
O1 V1 O5 94.71(9) . . ?
O2 V1 O5 92.15(9) . . ?
O3 V1 O5 159.55(9) . . ?
O1 V1 O4 91.04(9) . . ?
O2 V1 O4 162.36(9) . . ?
O3 V1 O4 83.57(10) . . ?
O5 V1 O4 80.76(9) . . ?
O1 V1 N1 164.39(9) . . ?
O2 V1 N1 87.39(8) . . ?
O3 V1 N1 87.39(8) . . ?
O5 V1 N1 75.99(8) . . ?
O4 V1 N1 75.26(8) . . ?
O31 V31 O2 103.82(9) . . ?
O31 V31 O33 99.86(9) . . ?
O2 V31 O33 88.95(8) . . ?
O31 V31 O35 99.20(9) . . ?
O2 V31 O35 90.19(8) . . ?
O33 V31 O35 160.56(8) . . ?
O31 V31 O34 96.07(9) . . ?
O2 V31 O34 160.04(8) . . ?
O33 V31 O34 89.32(9) . . ?
O35 V31 O34 84.91(9) . . ?
O31 V31 N31 171.28(9) . . ?
O2 V31 N31 84.23(8) . . ?
O33 V31 N31 83.45(8) . . ?
O35 V31 N31 77.13(8) . . ?
O34 V31 N31 75.82(8) . . ?
C81 O33 V31 136.43(17) . . ?
C51 O3 V1 134.80(16) . . ?
C4 O4 V1 122.0(2) . . ?
C5 O5 V1 120.27(18) . . ?
C35 O35 V31 122.94(18) . . ?
C34 O34 V31 123.83(19) . . ?
V1 O2 V31 170.73(12) . . ?
C32 N31 C33 111.3(2) . . ?
C32 N31 C31 110.6(2) . . ?
C33 N31 C31 109.2(2) . . ?
C32 N31 V31 107.55(16) . . ?
C33 N31 V31 104.22(15) . . ?
C31 N31 V31 113.86(15) . . ?
C2 N1 C3 110.9(2) . . ?
C2 N1 C1 111.5(2) . . ?
C3 N1 C1 110.5(2) . . ?
C2 N1 V1 111.13(16) . . ?
C3 N1 V1 102.27(15) . . ?
C1 N1 V1 110.17(15) . . ?
C63 C62 C61 118.0(2) . . ?
C63 C62 C11 117.0(2) . . ?
C61 C62 C11 124.8(2) . . ?
C13 N11 C12 111.6(2) . . ?
C13 N11 C11 109.2(2) . . ?
C12 N11 C11 110.9(2) . . ?
C13 N11 V11 106.12(16) . . ?
C12 N11 V11 108.91(15) . . ?
C11 N11 V11 109.97(15) . . ?
O23 C71 C83 118.2(2) . . ?
O23 C71 C72 123.0(2) . . ?
C83 C71 C72 118.8(2) . . ?
O33 C81 C73 116.5(2) . . ?
O33 C81 C82 124.6(2) . . ?
C73 C81 C82 118.9(2) . . ?
C72 C73 C81 123.1(2) . . ?
O13 C61 C53 117.8(2) . . ?
O13 C61 C62 123.4(2) . . ?
C53 C61 C62 118.8(2) . . ?
C83 C82 C81 117.7(2) . . ?
C83 C82 C31 118.0(2) . . ?
C81 C82 C31 124.1(2) . . ?
C82 C83 C71 123.2(2) . . ?
C62 C63 C51 123.2(2) . . ?
C22 N21 C23 112.3(2) . . ?
C22 N21 C21 111.5(2) . . ?
C23 N21 C21 109.3(2) . . ?
C22 N21 V21 108.36(16) . . ?
C23 N21 V21 104.08(15) . . ?
C21 N21 V21 111.16(15) . . ?
O3 C51 C63 117.1(2) . . ?
O3 C51 C52 124.0(2) . . ?
C63 C51 C52 119.0(2) . . ?
C53 C52 C51 118.2(2) . . ?
C53 C52 C1 119.0(2) . . ?
C51 C52 C1 122.6(2) . . ?
C52 C53 C61 122.7(2) . . ?

loop_
_geom_bond_atom_site_label_1
_geom_bond_atom_site_label_2
_geom_bond_distance
_geom_bond_site_symmetry_2
_geom_bond_publ_flag
C11 N11 1.487(3) . ?
C11 C62 1.503(3) . ?
O37 C35 1.229(3) . ?
C1 N1 1.487(4) . ?
C1 C52 1.513(4) . ?
C31 N31 1.494(3) . ?
C31 C82 1.509(4) . ?
C13 N11 1.469(3) . ?
C13 C15 1.516(4) . ?
C21 N21 1.489(4) . ?
C21 C72 1.494(4) . ?
C35 O35 1.281(3) . ?
C35 C33 1.529(4) . ?
C25 O27 1.240(3) . ?
C25 O25 1.275(3) . ?
C25 C23 1.518(4) . ?
C12 N11 1.473(3) . ?
C12 C14 1.515(4) . ?
C2 N1 1.481(3) . ?
C2 C4 1.494(4) . ?
C3 N1 1.482(3) . ?
C3 C5 1.517(4) . ?
O16 C14 1.239(3) . ?
O7 C5 1.232(3) . ?
C23 N21 1.473(4) . ?
C22 N21 1.467(3) . ?
C22 C24 1.516(4) . ?
C14 O14 1.274(3) . ?
C5 O5 1.287(3) . ?
C33 N31 1.484(4) . ?
O17 C15 1.240(3) . ?
C15 O15 1.284(3) . ?
O91 C94 1.429(4) . ?
O26 C24 1.235(4) . ?
C32 N31 1.471(4) . ?
C32 C34 1.510(4) . ?
C34 O36 1.226(4) . ?
C34 O34 1.279(4) . ?
N53 C101 1.309(4) . ?
C24 O24 1.281(4) . ?
N51 C101 1.338(4) . ?
N52 C101 1.330(4) . ?
N60 C104 1.327(4) . ?
C103 N59 1.310(4) . ?
C103 N57 1.322(4) . ?
C103 N58 1.332(4) . ?
C104 N61 1.316(4) . ?
C104 N62 1.325(4) . ?
C94 C93 1.456(5) . ?
C4 O4 1.259(4) . ?
C4 O6' 1.268(5) . ?
C4 O6 1.435(9) . ?
C92 O92 1.420(5) . ?
C92 C91 1.483(7) . ?
N63 C105 1.339(4) . ?
N64 C105 1.319(4) . ?
N56 C102 1.311(5) . ?
N54 C102 1.327(5) . ?
N65 C105 1.316(4) . ?
N55 C102 1.335(4) . ?
O9W O3P 1.621(10) . ?
O5W O5W' 1.132(12) . ?
O8W O8W' 0.78(3) . ?
O7W O7W' 0.84(2) . ?
O3P O4P 1.336(12) . ?
V11 O11 1.6255(19) . ?
V11 O12 1.7001(19) . ?
V11 O13 1.8792(19) . ?
V11 O15 2.0207(19) . ?
V11 O14 2.1135(19) . ?
V11 N11 2.298(2) . ?
V21 O21 1.5960(19) . ?
V21 O23 1.8798(19) . ?
V21 O12 1.9131(19) . ?
V21 O25 2.014(2) . ?
V21 O24 2.027(2) . ?
V21 N21 2.343(2) . ?
O23 C71 1.314(3) . ?
O13 C61 1.350(3) . ?
C72 C73 1.369(4) . ?
C72 C71 1.431(3) . ?
V1 O1 1.6222(19) . ?
V1 O2 1.6967(19) . ?
V1 O3 1.8785(19) . ?
V1 O5 2.012(2) . ?
V1 O4 2.104(2) . ?
V1 N1 2.287(2) . ?
V31 O31 1.6049(19) . ?
V31 O2 1.9339(19) . ?
V31 O33 1.937(2) . ?
V31 O35 2.007(2) . ?
V31 O34 2.030(2) . ?
V31 N31 2.345(2) . ?
O33 C81 1.308(3) . ?
O3 C51 1.346(3) . ?
C62 C63 1.390(4) . ?
C62 C61 1.418(3) . ?
C71 C83 1.413(4) . ?
C81 C73 1.420(4) . ?
C81 C82 1.428(3) . ?
C61 C53 1.405(4) . ?
C82 C83 1.383(4) . ?
C63 C51 1.390(4) . ?
C51 C52 1.416(3) . ?
C52 C53 1.390(4) . ?
